data_7011454
loop_
_publ_author_name
'Koshevoy, Igor O.'
'Tunik, Sergey P.'
'J\"a\"askel\"ainen, Sirpa'
'Haukka, Matti'
'Pakkanen, Tapani A.'
'Podkorytov, Ivan S.'

_publ_section_title
;
 Synthesis and structural characterization of mixed-metal Pt--Rh
 clusters. Assembly of tetra- and tetra-hexanuclear clusters from
 smaller metal fragments
;
_journal_issue 13
_journal_name_full 'Journal of the Chemical Society, Dalton Transactions'
_journal_page_first 2768
_journal_paper_doi 10.1039/b200003b
_journal_year 2002
_chemical_formula_sum 'C56 H44 O6 P4 Pt2 Rh2'
_chemical_formula_weight 1532.79
_chemical_name_systematic
; 
? 
;
_space_group_IT_number 2
_symmetry_cell_setting triclinic
_symmetry_space_group_name_Hall '-P 1'
_symmetry_space_group_name_H-M 'P -1'
_atom_sites_solution_hydrogens geom
_atom_sites_solution_primary heavy
_atom_sites_solution_secondary difmap
_audit_creation_method SHELXL-97
_cell_angle_alpha 104.370(2)
_cell_angle_beta 92.9790(10)
_cell_angle_gamma 95.5950(10)
_cell_formula_units_Z 2
_cell_length_a 11.8198(4)
_cell_length_b 12.5681(5)
_cell_length_c 18.0603(7)
_cell_measurement_temperature 150(2)
_cell_volume 2578.50(17)
_computing_cell_refinement 'Denzo/Scalepack (Otwinowski & Minor, 1997)'
_computing_data_collection 'Collect (Nonius, 1999)'
_computing_data_reduction 'Denzo/Scalepack (Otwinowski & Minor, 1997)'
_computing_molecular_graphics 'XP in SHELXTL v.5.1 (Bruker Axs, 1998)'
_computing_publication_material SHELXL-97
_computing_structure_refinement 'SHELXL-97 (Sheldrick, 1997)'
_computing_structure_solution 'DIRDIF99 (Beurskens et al., 1999)'
_diffrn_ambient_temperature 150(2)
_diffrn_detector_area_resol_mean 9
_diffrn_measured_fraction_theta_full 0.889
_diffrn_measured_fraction_theta_max 0.889
_diffrn_measurement_device '95mm CCD camera on \k-goniostat'
_diffrn_measurement_device_type KappaCCD
_diffrn_measurement_method CCD
_diffrn_radiation_monochromator 'horizonally mounted graphite crystal'
_diffrn_radiation_source 'fine-focus sealed tube'
_diffrn_radiation_type MoK\a
_diffrn_radiation_wavelength 0.71073
_diffrn_reflns_av_R_equivalents 0.0341
_diffrn_reflns_av_sigmaI/netI 0.0449
_diffrn_reflns_limit_h_max 15
_diffrn_reflns_limit_h_min -14
_diffrn_reflns_limit_k_max 15
_diffrn_reflns_limit_k_min -16
_diffrn_reflns_limit_l_max 23
_diffrn_reflns_limit_l_min -23
_diffrn_reflns_number 30924
_diffrn_reflns_theta_full 27.43
_diffrn_reflns_theta_max 27.43
_diffrn_reflns_theta_min 2.80
_exptl_absorpt_coefficient_mu 6.212
_exptl_absorpt_correction_T_max 0.39367
_exptl_absorpt_correction_T_min 0.28856
_exptl_absorpt_correction_type multi-scan
_exptl_absorpt_process_details 'Xprep in Shelxtl v. 5.1 (Bruker AXS, 1998)'
_exptl_crystal_colour red
_exptl_crystal_density_diffrn 1.974
_exptl_crystal_density_method 'not measured'
_exptl_crystal_description block
_exptl_crystal_F_000 1468
_exptl_crystal_size_max 0.30
_exptl_crystal_size_mid 0.20
_exptl_crystal_size_min 0.20
_refine_diff_density_max 1.650
_refine_diff_density_min -1.647
_refine_diff_density_rms 0.153
_refine_ls_extinction_method none
_refine_ls_goodness_of_fit_ref 1.128
_refine_ls_hydrogen_treatment constr
_refine_ls_matrix_type full
_refine_ls_number_parameters 631
_refine_ls_number_reflns 10456
_refine_ls_number_restraints 0
_refine_ls_restrained_S_all 1.128
_refine_ls_R_factor_all 0.0437
_refine_ls_R_factor_gt 0.0342
_refine_ls_shift/su_max 0.001
_refine_ls_shift/su_mean 0.000
_refine_ls_structure_factor_coef Fsqd
_refine_ls_weighting_details 'calc w=1/[\s^2^(Fo^2^)+(0.0220P)^2^+8.0583P] where P=(Fo^2^+2Fc^2^)/3'
_refine_ls_weighting_scheme calc
_refine_ls_wR_factor_gt 0.0742
_refine_ls_wR_factor_ref 0.0783
_reflns_number_gt 9011
_reflns_number_total 10456
_reflns_threshold_expression >2sigma(I)
_cod_data_source_file b200003b.txt
_cod_data_source_block structure1a
_cod_depositor_comments
;
The following automatic conversions were performed:
'_symmetry_cell_setting' value 'Triclinic' changed to 'triclinic'
according to '/home/saulius/struct/CIF-dictionaries/cif_core.dic'
dictionary named 'cif_core.dic' version 2.4.1 from 2010-06-29.

Automatic conversion script
Id: cif_fix_enum 1527 2010-12-29 10:47:43Z saulius 
;
_cod_original_cell_volume 2578.49(17)
_cod_original_sg_symbol_H-M P-1
_cod_database_code 7011454

loop_
_symmetry_equiv_pos_as_xyz
'x, y, z'
'-x, -y, -z'

loop_
_atom_site_label
_atom_site_type_symbol
_atom_site_fract_x
_atom_site_fract_y
_atom_site_fract_z
_atom_site_U_iso_or_equiv
_atom_site_adp_type
_atom_site_occupancy
_atom_site_symmetry_multiplicity
_atom_site_calc_flag
_atom_site_refinement_flags
_atom_site_disorder_assembly
_atom_site_disorder_group
Pt1 Pt 0.481972(18) 0.420129(17) 0.278028(12) 0.02417(6) Uani 1 1 d . . .
Pt2 Pt 0.237287(17) 0.363191(15) 0.239856(10) 0.01752(6) Uani 1 1 d . . .
Rh1 Rh 0.36465(3) 0.23218(3) 0.29491(2) 0.01850(9) Uani 1 1 d . . .
Rh2 Rh 0.38763(3) 0.26448(3) 0.15251(2) 0.01890(9) Uani 1 1 d . . .
P1 P 0.21789(12) 0.20204(11) 0.36854(7) 0.0214(3) Uani 1 1 d . . .
P2 P 0.13041(12) 0.41032(11) 0.34061(7) 0.0210(3) Uani 1 1 d . . .
P3 P 0.18566(12) 0.46554(11) 0.15813(7) 0.0192(3) Uani 1 1 d . . .
P4 P 0.26436(12) 0.26959(11) 0.05258(7) 0.0187(3) Uani 1 1 d . . .
C1 C 0.5844(6) 0.5480(5) 0.3194(4) 0.0426(16) Uani 1 1 d . . .
O1 O 0.6476(5) 0.6228(5) 0.3434(4) 0.0733(18) Uani 1 1 d . . .
C2 C 0.4527(5) 0.3668(5) 0.3764(3) 0.0303(13) Uani 1 1 d . . .
O2 O 0.4776(4) 0.3930(4) 0.4410(2) 0.0431(11) Uani 1 1 d . . .
C3 C 0.4772(5) 0.4159(5) 0.1612(3) 0.0293(13) Uani 1 1 d . . .
O3 O 0.5097(4) 0.4719(4) 0.1228(3) 0.0406(11) Uani 1 1 d . . .
C4 C 0.3079(5) 0.1295(4) 0.1860(3) 0.0226(11) Uani 1 1 d . . .
O4 O 0.2664(4) 0.0408(3) 0.1579(2) 0.0296(9) Uani 1 1 d . . .
C5 C 0.4999(5) 0.1856(5) 0.0966(4) 0.0352(14) Uani 1 1 d . . .
O5 O 0.5668(5) 0.1405(5) 0.0617(3) 0.0589(14) Uani 1 1 d . . .
C6 C 0.4682(5) 0.1336(4) 0.3136(3) 0.0264(12) Uani 1 1 d . . .
O6 O 0.5324(4) 0.0754(4) 0.3237(3) 0.0489(12) Uani 1 1 d . . .
C7 C 0.1585(5) 0.3312(4) 0.4123(3) 0.0242(11) Uani 1 1 d . . .
H7A H 0.2129 0.3771 0.4542 0.029 Uiso 1 1 calc R . .
H7B H 0.0865 0.3135 0.4347 0.029 Uiso 1 1 calc R . .
C8 C 0.0976(5) 0.0996(4) 0.3229(3) 0.0239(12) Uani 1 1 d . . .
C9 C -0.0159(5) 0.1188(5) 0.3221(3) 0.0296(13) Uani 1 1 d . . .
H9 H -0.0359 0.1900 0.3459 0.036 Uiso 1 1 calc R . .
C10 C -0.1005(6) 0.0338(6) 0.2864(4) 0.0380(15) Uani 1 1 d . . .
H10 H -0.1780 0.0478 0.2851 0.046 Uiso 1 1 calc R . .
C11 C -0.0728(6) -0.0705(6) 0.2529(3) 0.0387(16) Uani 1 1 d . . .
H11 H -0.1307 -0.1281 0.2282 0.046 Uiso 1 1 calc R . .
C12 C 0.0391(6) -0.0901(5) 0.2555(3) 0.0390(15) Uani 1 1 d . . .
H12 H 0.0582 -0.1623 0.2334 0.047 Uiso 1 1 calc R . .
C13 C 0.1258(6) -0.0062(5) 0.2901(3) 0.0341(14) Uani 1 1 d . . .
H13 H 0.2031 -0.0209 0.2913 0.041 Uiso 1 1 calc R . .
C14 C 0.2473(5) 0.1530(5) 0.4549(3) 0.0274(12) Uani 1 1 d . . .
C15 C 0.1597(6) 0.1202(6) 0.4934(3) 0.0389(15) Uani 1 1 d . . .
H15 H 0.0835 0.1230 0.4753 0.047 Uiso 1 1 calc R . .
C16 C 0.1796(6) 0.0822(6) 0.5595(4) 0.0457(17) Uani 1 1 d . . .
H16 H 0.1174 0.0584 0.5850 0.055 Uiso 1 1 calc R . .
C17 C 0.2896(6) 0.0800(5) 0.5866(3) 0.0397(16) Uani 1 1 d . . .
H17 H 0.3042 0.0558 0.6316 0.048 Uiso 1 1 calc R . .
C18 C 0.3787(7) 0.1129(6) 0.5485(4) 0.0468(18) Uani 1 1 d . . .
H18 H 0.4548 0.1103 0.5671 0.056 Uiso 1 1 calc R . .
C19 C 0.3591(6) 0.1503(5) 0.4828(3) 0.0360(14) Uani 1 1 d . . .
H19 H 0.4214 0.1738 0.4572 0.043 Uiso 1 1 calc R . .
C20 C -0.0245(5) 0.3832(5) 0.3227(3) 0.0256(12) Uani 1 1 d . . .
C21 C -0.0691(5) 0.3259(4) 0.2496(3) 0.0249(12) Uani 1 1 d . . .
H21 H -0.0195 0.3110 0.2095 0.030 Uiso 1 1 calc R . .
C22 C -0.1836(5) 0.2900(5) 0.2339(4) 0.0320(13) Uani 1 1 d . . .
H22 H -0.2130 0.2502 0.1837 0.038 Uiso 1 1 calc R . .
C23 C -0.2555(5) 0.3131(6) 0.2929(4) 0.0391(15) Uani 1 1 d . . .
H23 H -0.3346 0.2884 0.2829 0.047 Uiso 1 1 calc R . .
C24 C -0.2137(6) 0.3711(6) 0.3655(4) 0.0435(17) Uani 1 1 d . . .
H24 H -0.2640 0.3873 0.4051 0.052 Uiso 1 1 calc R . .
C25 C -0.0986(5) 0.4060(5) 0.3810(3) 0.0342(14) Uani 1 1 d . . .
H25 H -0.0697 0.4455 0.4314 0.041 Uiso 1 1 calc R . .
C26 C 0.1588(5) 0.5542(5) 0.3961(3) 0.0271(12) Uani 1 1 d . . .
C27 C 0.2674(6) 0.5939(5) 0.4324(3) 0.0369(15) Uani 1 1 d . . .
H27 H 0.3216 0.5430 0.4331 0.044 Uiso 1 1 calc R . .
C28 C 0.2985(7) 0.7040(5) 0.4671(4) 0.0439(17) Uani 1 1 d . . .
H28 H 0.3724 0.7286 0.4922 0.053 Uiso 1 1 calc R . .
C29 C 0.2198(8) 0.7789(6) 0.4648(4) 0.058(2) Uani 1 1 d . . .
H29 H 0.2402 0.8553 0.4882 0.070 Uiso 1 1 calc R . .
C30 C 0.1121(7) 0.7425(6) 0.4287(4) 0.0522(19) Uani 1 1 d . . .
H30 H 0.0592 0.7941 0.4267 0.063 Uiso 1 1 calc R . .
C31 C 0.0809(6) 0.6309(5) 0.3952(4) 0.0388(15) Uani 1 1 d . . .
H31 H 0.0061 0.6064 0.3715 0.047 Uiso 1 1 calc R . .
C32 C 0.2299(5) 0.4117(4) 0.0603(3) 0.0212(11) Uani 1 1 d . . .
H32A H 0.1673 0.4117 0.0216 0.025 Uiso 1 1 calc R . .
H32B H 0.2975 0.4587 0.0514 0.025 Uiso 1 1 calc R . .
C33 C 0.0360(5) 0.4889(4) 0.1454(3) 0.0229(11) Uani 1 1 d . . .
C34 C -0.0427(5) 0.4175(5) 0.0905(3) 0.0280(12) Uani 1 1 d . . .
H34 H -0.0176 0.3605 0.0520 0.034 Uiso 1 1 calc R . .
C35 C -0.1573(5) 0.4305(5) 0.0928(3) 0.0337(14) Uani 1 1 d . . .
H35 H -0.2107 0.3814 0.0557 0.040 Uiso 1 1 calc R . .
C36 C -0.1957(5) 0.5133(5) 0.1477(4) 0.0374(15) Uani 1 1 d . . .
H36 H -0.2750 0.5199 0.1492 0.045 Uiso 1 1 calc R . .
C37 C -0.1184(5) 0.5862(5) 0.2004(4) 0.0372(15) Uani 1 1 d . . .
H37 H -0.1441 0.6446 0.2377 0.045 Uiso 1 1 calc R . .
C38 C -0.0036(5) 0.5747(5) 0.1993(3) 0.0307(13) Uani 1 1 d . . .
H38 H 0.0492 0.6259 0.2355 0.037 Uiso 1 1 calc R . .
C40 C 0.2537(5) 0.6072(4) 0.1833(3) 0.0235(11) Uani 1 1 d . . .
C41 C 0.2468(5) 0.6724(5) 0.1308(3) 0.0329(14) Uani 1 1 d . . .
H41 H 0.2088 0.6410 0.0814 0.039 Uiso 1 1 calc R . .
C42 C 0.2935(5) 0.7799(5) 0.1493(4) 0.0369(15) Uani 1 1 d . . .
H42 H 0.2896 0.8222 0.1125 0.044 Uiso 1 1 calc R . .
C43 C 0.3469(5) 0.8278(5) 0.2221(4) 0.0370(15) Uani 1 1 d . . .
H43 H 0.3779 0.9034 0.2358 0.044 Uiso 1 1 calc R . .
C44 C 0.3544(5) 0.7644(5) 0.2741(4) 0.0372(15) Uani 1 1 d . . .
H44 H 0.3903 0.7971 0.3240 0.045 Uiso 1 1 calc R . .
C45 C 0.3107(5) 0.6541(5) 0.2549(3) 0.0294(13) Uani 1 1 d . . .
H45 H 0.3197 0.6106 0.2905 0.035 Uiso 1 1 calc R . .
C46 C 0.1207(5) 0.1956(4) 0.0356(3) 0.0207(11) Uani 1 1 d . . .
C47 C 0.0644(5) 0.1617(4) 0.0930(3) 0.0226(11) Uani 1 1 d . . .
H47 H 0.1039 0.1700 0.1416 0.027 Uiso 1 1 calc R . .
C48 C -0.0488(5) 0.1160(4) 0.0801(3) 0.0279(12) Uani 1 1 d . . .
H48 H -0.0862 0.0927 0.1196 0.033 Uiso 1 1 calc R . .
C49 C -0.1071(5) 0.1044(5) 0.0095(3) 0.0303(13) Uani 1 1 d . . .
H49 H -0.1849 0.0740 0.0010 0.036 Uiso 1 1 calc R . .
C50 C -0.0523(5) 0.1369(5) -0.0492(3) 0.0288(13) Uani 1 1 d . . .
H50 H -0.0923 0.1281 -0.0977 0.035 Uiso 1 1 calc R . .
C51 C 0.0602(5) 0.1819(4) -0.0362(3) 0.0256(12) Uani 1 1 d . . .
H51 H 0.0976 0.2040 -0.0761 0.031 Uiso 1 1 calc R . .
C52 C 0.3169(4) 0.2260(4) -0.0424(3) 0.0216(11) Uani 1 1 d . . .
C53 C 0.3215(5) 0.1134(5) -0.0723(3) 0.0327(14) Uani 1 1 d . . .
H53 H 0.3008 0.0631 -0.0425 0.039 Uiso 1 1 calc R . .
C54 C 0.3563(5) 0.0737(5) -0.1459(3) 0.0325(13) Uani 1 1 d . . .
H54 H 0.3583 -0.0033 -0.1665 0.039 Uiso 1 1 calc R . .
C55 C 0.3877(5) 0.1475(5) -0.1884(3) 0.0328(14) Uani 1 1 d . . .
H55 H 0.4087 0.1212 -0.2392 0.039 Uiso 1 1 calc R . .
C56 C 0.3885(6) 0.2584(5) -0.1573(4) 0.0406(16) Uani 1 1 d . . .
H56 H 0.4133 0.3089 -0.1861 0.049 Uiso 1 1 calc R . .
C57 C 0.3538(5) 0.2982(5) -0.0846(3) 0.0300(13) Uani 1 1 d . . .
H57 H 0.3555 0.3756 -0.0637 0.036 Uiso 1 1 calc R . .

loop_
_atom_site_aniso_label
_atom_site_aniso_U_11
_atom_site_aniso_U_22
_atom_site_aniso_U_33
_atom_site_aniso_U_23
_atom_site_aniso_U_13
_atom_site_aniso_U_12
Pt1 0.01905(12) 0.01893(12) 0.03238(12) 0.00431(8) -0.00183(8) -0.00051(8)
Pt2 0.01668(11) 0.01633(11) 0.01981(10) 0.00476(7) 0.00100(7) 0.00304(7)
Rh1 0.0176(2) 0.0173(2) 0.02044(19) 0.00467(15) -0.00076(15) 0.00290(15)
Rh2 0.0177(2) 0.0177(2) 0.0221(2) 0.00598(15) 0.00285(15) 0.00318(16)
P1 0.0234(8) 0.0213(7) 0.0207(6) 0.0066(5) 0.0019(5) 0.0047(6)
P2 0.0213(8) 0.0220(7) 0.0203(6) 0.0050(5) 0.0019(5) 0.0065(5)
P3 0.0194(7) 0.0156(7) 0.0228(6) 0.0048(5) 0.0008(5) 0.0027(5)
P4 0.0203(7) 0.0162(7) 0.0200(6) 0.0051(5) 0.0030(5) 0.0015(5)
C1 0.040(4) 0.031(4) 0.054(4) 0.008(3) 0.002(3) -0.003(3)
O1 0.062(4) 0.045(3) 0.095(4) -0.001(3) -0.009(3) -0.027(3)
C2 0.030(3) 0.023(3) 0.036(3) 0.004(2) -0.001(3) 0.002(2)
O2 0.058(3) 0.035(3) 0.028(2) -0.0001(18) -0.012(2) -0.007(2)
C3 0.022(3) 0.030(3) 0.036(3) 0.009(2) 0.004(2) 0.003(2)
O3 0.037(3) 0.040(3) 0.047(3) 0.021(2) -0.001(2) -0.010(2)
C4 0.030(3) 0.019(3) 0.022(3) 0.010(2) 0.004(2) 0.007(2)
O4 0.043(3) 0.019(2) 0.026(2) 0.0065(15) -0.0055(17) -0.0035(18)
C5 0.030(4) 0.043(4) 0.038(3) 0.017(3) 0.006(3) 0.010(3)
O5 0.051(3) 0.069(4) 0.066(3) 0.018(3) 0.030(3) 0.036(3)
C6 0.030(3) 0.020(3) 0.025(3) 0.001(2) -0.005(2) 0.000(2)
O6 0.048(3) 0.043(3) 0.056(3) 0.009(2) -0.014(2) 0.024(2)
C7 0.025(3) 0.025(3) 0.022(3) 0.004(2) 0.000(2) 0.003(2)
C8 0.023(3) 0.026(3) 0.024(3) 0.010(2) 0.003(2) 0.001(2)
C9 0.024(3) 0.034(3) 0.035(3) 0.020(3) 0.001(2) -0.001(2)
C10 0.027(4) 0.049(4) 0.043(4) 0.026(3) 0.000(3) -0.005(3)
C11 0.032(4) 0.048(4) 0.034(3) 0.015(3) 0.002(3) -0.018(3)
C12 0.047(4) 0.032(4) 0.036(3) 0.008(3) 0.011(3) -0.006(3)
C13 0.035(4) 0.032(3) 0.033(3) 0.003(2) 0.011(3) 0.001(3)
C14 0.035(3) 0.024(3) 0.024(3) 0.007(2) 0.000(2) 0.007(2)
C15 0.035(4) 0.057(4) 0.035(3) 0.026(3) 0.003(3) 0.015(3)
C16 0.050(5) 0.059(5) 0.039(4) 0.028(3) 0.008(3) 0.017(4)
C17 0.055(5) 0.042(4) 0.024(3) 0.014(3) -0.006(3) 0.007(3)
C18 0.050(5) 0.057(5) 0.033(3) 0.016(3) -0.013(3) 0.002(3)
C19 0.036(4) 0.044(4) 0.027(3) 0.011(3) -0.008(3) 0.000(3)
C20 0.025(3) 0.028(3) 0.028(3) 0.012(2) 0.004(2) 0.008(2)
C21 0.020(3) 0.026(3) 0.033(3) 0.013(2) 0.007(2) 0.007(2)
C22 0.026(3) 0.032(3) 0.042(3) 0.019(3) -0.001(3) 0.002(2)
C23 0.019(3) 0.050(4) 0.056(4) 0.028(3) 0.004(3) 0.003(3)
C24 0.025(4) 0.065(5) 0.053(4) 0.028(4) 0.016(3) 0.020(3)
C25 0.035(4) 0.047(4) 0.026(3) 0.013(3) 0.010(2) 0.017(3)
C26 0.035(3) 0.025(3) 0.023(3) 0.006(2) 0.007(2) 0.010(2)
C27 0.049(4) 0.027(3) 0.033(3) 0.006(2) 0.001(3) 0.004(3)
C28 0.062(5) 0.029(4) 0.034(3) 0.003(3) -0.006(3) -0.006(3)
C29 0.090(7) 0.027(4) 0.050(4) -0.002(3) 0.004(4) 0.004(4)
C30 0.074(6) 0.034(4) 0.051(4) 0.006(3) 0.010(4) 0.024(4)
C31 0.047(4) 0.033(4) 0.038(3) 0.005(3) 0.007(3) 0.016(3)
C32 0.021(3) 0.022(3) 0.021(3) 0.006(2) 0.004(2) 0.005(2)
C33 0.020(3) 0.025(3) 0.026(3) 0.012(2) 0.003(2) 0.003(2)
C34 0.030(3) 0.031(3) 0.024(3) 0.008(2) 0.001(2) 0.004(2)
C35 0.023(3) 0.041(4) 0.040(3) 0.019(3) -0.005(3) 0.002(3)
C36 0.023(3) 0.046(4) 0.052(4) 0.023(3) 0.006(3) 0.014(3)
C37 0.031(4) 0.033(4) 0.052(4) 0.015(3) 0.009(3) 0.015(3)
C38 0.033(4) 0.024(3) 0.036(3) 0.007(2) 0.005(3) 0.006(2)
C40 0.017(3) 0.020(3) 0.034(3) 0.007(2) 0.005(2) 0.005(2)
C41 0.040(4) 0.022(3) 0.037(3) 0.010(2) -0.001(3) -0.003(3)
C42 0.035(4) 0.022(3) 0.059(4) 0.020(3) 0.002(3) 0.003(3)
C43 0.025(3) 0.017(3) 0.066(4) 0.007(3) 0.005(3) -0.001(2)
C44 0.029(4) 0.028(3) 0.045(4) -0.004(3) -0.002(3) -0.002(3)
C45 0.025(3) 0.029(3) 0.032(3) 0.004(2) 0.001(2) -0.001(2)
C46 0.021(3) 0.015(3) 0.027(3) 0.008(2) 0.003(2) 0.006(2)
C47 0.021(3) 0.018(3) 0.028(3) 0.005(2) 0.002(2) 0.001(2)
C48 0.033(3) 0.023(3) 0.030(3) 0.010(2) 0.009(2) 0.002(2)
C49 0.021(3) 0.025(3) 0.040(3) 0.003(2) 0.000(2) -0.004(2)
C50 0.029(3) 0.029(3) 0.028(3) 0.007(2) -0.003(2) 0.003(2)
C51 0.029(3) 0.023(3) 0.024(3) 0.004(2) 0.003(2) 0.000(2)
C52 0.017(3) 0.026(3) 0.021(3) 0.006(2) 0.000(2) 0.004(2)
C53 0.041(4) 0.022(3) 0.034(3) 0.007(2) 0.010(3) -0.002(3)
C54 0.034(4) 0.027(3) 0.033(3) 0.000(2) 0.007(3) 0.004(3)
C55 0.029(3) 0.042(4) 0.026(3) 0.004(2) 0.007(2) 0.012(3)
C56 0.054(5) 0.039(4) 0.036(3) 0.018(3) 0.018(3) 0.012(3)
C57 0.039(4) 0.021(3) 0.033(3) 0.012(2) 0.010(3) 0.006(2)

loop_
_atom_type_symbol
_atom_type_description
_atom_type_scat_dispersion_real
_atom_type_scat_dispersion_imag
_atom_type_scat_source
C C 0.0033 0.0016 'International Tables Vol C Tables 4.2.6.8 and 6.1.1.4'
H H 0.0000 0.0000 'International Tables Vol C Tables 4.2.6.8 and 6.1.1.4'
O O 0.0106 0.0060 'International Tables Vol C Tables 4.2.6.8 and 6.1.1.4'
P P 0.1023 0.0942 'International Tables Vol C Tables 4.2.6.8 and 6.1.1.4'
Rh Rh -1.1178 0.9187 'International Tables Vol C Tables 4.2.6.8 and 6.1.1.4'
Pt Pt -1.7033 8.3905 'International Tables Vol C Tables 4.2.6.8 and 6.1.1.4'

loop_
_geom_angle_atom_site_label_1
_geom_angle_atom_site_label_2
_geom_angle_atom_site_label_3
_geom_angle
_geom_angle_site_symmetry_1
_geom_angle_site_symmetry_3
_geom_angle_publ_flag
C1 Pt1 C2 100.6(3) . . ?
C1 Pt1 C3 100.7(3) . . ?
C2 Pt1 C3 158.5(2) . . ?
C1 Pt1 Rh2 148.3(2) . . ?
C2 Pt1 Rh2 109.94(16) . . ?
C3 Pt1 Rh2 48.58(16) . . ?
C1 Pt1 Rh1 149.6(2) . . ?
C2 Pt1 Rh1 49.60(16) . . ?
C3 Pt1 Rh1 108.93(16) . . ?
Rh2 Pt1 Rh1 60.372(12) . . ?
C1 Pt1 Pt2 137.9(2) . . ?
C2 Pt1 Pt2 85.30(16) . . ?
C3 Pt1 Pt2 81.20(16) . . ?
Rh2 Pt1 Pt2 55.734(10) . . ?
Rh1 Pt1 Pt2 56.411(10) . . ?
P2 Pt2 P3 105.32(5) . . ?
P2 Pt2 Rh2 159.78(4) . . ?
P3 Pt2 Rh2 94.90(4) . . ?
P2 Pt2 Rh1 97.99(4) . . ?
P3 Pt2 Rh1 156.17(4) . . ?
Rh2 Pt2 Rh1 61.870(13) . . ?
P2 Pt2 Pt1 114.26(4) . . ?
P3 Pt2 Pt1 106.56(4) . . ?
Rh2 Pt2 Pt1 58.104(11) . . ?
Rh1 Pt2 Pt1 57.962(10) . . ?
C6 Rh1 C2 92.9(2) . . ?
C6 Rh1 C4 92.5(2) . . ?
C2 Rh1 C4 158.1(2) . . ?
C6 Rh1 P1 103.00(18) . . ?
C2 Rh1 P1 96.28(17) . . ?
C4 Rh1 P1 103.13(15) . . ?
C6 Rh1 Pt2 167.90(17) . . ?
C2 Rh1 Pt2 91.83(16) . . ?
C4 Rh1 Pt2 79.13(14) . . ?
P1 Rh1 Pt2 87.52(4) . . ?
C6 Rh1 Pt1 109.78(17) . . ?
C2 Rh1 Pt1 49.30(16) . . ?
C4 Rh1 Pt1 109.06(14) . . ?
P1 Rh1 Pt1 132.19(4) . . ?
Pt2 Rh1 Pt1 65.627(11) . . ?
C6 Rh1 Rh2 109.42(17) . . ?
C2 Rh1 Rh2 108.95(17) . . ?
C4 Rh1 Rh2 49.40(14) . . ?
P1 Rh1 Rh2 137.18(4) . . ?
Pt2 Rh1 Rh2 58.485(12) . . ?
Pt1 Rh1 Rh2 59.684(12) . . ?
C5 Rh2 C3 93.2(3) . . ?
C5 Rh2 C4 96.0(2) . . ?
C3 Rh2 C4 159.6(2) . . ?
C5 Rh2 P4 99.28(19) . . ?
C3 Rh2 P4 95.86(17) . . ?
C4 Rh2 P4 100.56(15) . . ?
C5 Rh2 Pt2 174.48(18) . . ?
C3 Rh2 Pt2 89.34(16) . . ?
C4 Rh2 Pt2 80.03(15) . . ?
P4 Rh2 Pt2 85.29(4) . . ?
C5 Rh2 Pt1 112.0(2) . . ?
C3 Rh2 Pt1 50.00(16) . . ?
C4 Rh2 Pt1 109.56(14) . . ?
P4 Rh2 Pt1 133.01(4) . . ?
Pt2 Rh2 Pt1 66.162(11) . . ?
C5 Rh2 Rh1 114.85(18) . . ?
C3 Rh2 Rh1 109.92(16) . . ?
C4 Rh2 Rh1 49.64(14) . . ?
P4 Rh2 Rh1 134.92(4) . . ?
Pt2 Rh2 Rh1 59.645(12) . . ?
Pt1 Rh2 Rh1 59.943(12) . . ?
C8 P1 C7 107.1(3) . . ?
C8 P1 C14 99.0(2) . . ?
C7 P1 C14 99.8(2) . . ?
C8 P1 Rh1 117.75(17) . . ?
C7 P1 Rh1 111.61(18) . . ?
C14 P1 Rh1 119.4(2) . . ?
C20 P2 C26 105.5(3) . . ?
C20 P2 C7 101.9(2) . . ?
C26 P2 C7 103.5(2) . . ?
C20 P2 Pt2 118.05(18) . . ?
C26 P2 Pt2 115.00(19) . . ?
C7 P2 Pt2 111.24(18) . . ?
C40 P3 C33 100.4(2) . . ?
C40 P3 C32 102.1(2) . . ?
C33 P3 C32 105.6(2) . . ?
C40 P3 Pt2 114.43(18) . . ?
C33 P3 Pt2 119.72(17) . . ?
C32 P3 Pt2 112.47(17) . . ?
C52 P4 C46 100.9(2) . . ?
C52 P4 C32 104.8(2) . . ?
C46 P4 C32 99.9(2) . . ?
C52 P4 Rh2 115.39(17) . . ?
C46 P4 Rh2 122.76(17) . . ?
C32 P4 Rh2 110.70(17) . . ?
O1 C1 Pt1 178.3(7) . . ?
O2 C2 Pt1 139.9(5) . . ?
O2 C2 Rh1 138.8(5) . . ?
Pt1 C2 Rh1 81.1(2) . . ?
O3 C3 Rh2 140.4(5) . . ?
O3 C3 Pt1 138.2(5) . . ?
Rh2 C3 Pt1 81.4(2) . . ?
O4 C4 Rh2 138.6(4) . . ?
O4 C4 Rh1 140.0(4) . . ?
Rh2 C4 Rh1 81.0(2) . . ?
O5 C5 Rh2 178.0(6) . . ?
O6 C6 Rh1 178.2(6) . . ?
P1 C7 P2 111.3(3) . . ?
P1 C7 H7A 109.4 . . ?
P2 C7 H7A 109.4 . . ?
P1 C7 H7B 109.4 . . ?
P2 C7 H7B 109.4 . . ?
H7A C7 H7B 108.0 . . ?
C9 C8 C13 119.5(5) . . ?
C9 C8 P1 125.1(4) . . ?
C13 C8 P1 115.3(4) . . ?
C8 C9 C10 120.0(6) . . ?
C8 C9 H9 120.0 . . ?
C10 C9 H9 120.0 . . ?
C11 C10 C9 120.6(6) . . ?
C11 C10 H10 119.7 . . ?
C9 C10 H10 119.7 . . ?
C12 C11 C10 119.3(6) . . ?
C12 C11 H11 120.4 . . ?
C10 C11 H11 120.4 . . ?
C11 C12 C13 121.3(6) . . ?
C11 C12 H12 119.3 . . ?
C13 C12 H12 119.3 . . ?
C8 C13 C12 119.2(6) . . ?
C8 C13 H13 120.4 . . ?
C12 C13 H13 120.4 . . ?
C15 C14 C19 118.8(5) . . ?
C15 C14 P1 120.3(5) . . ?
C19 C14 P1 120.9(5) . . ?
C14 C15 C16 121.6(6) . . ?
C14 C15 H15 119.2 . . ?
C16 C15 H15 119.2 . . ?
C17 C16 C15 119.3(6) . . ?
C17 C16 H16 120.4 . . ?
C15 C16 H16 120.4 . . ?
C16 C17 C18 119.8(6) . . ?
C16 C17 H17 120.1 . . ?
C18 C17 H17 120.1 . . ?
C17 C18 C19 120.9(7) . . ?
C17 C18 H18 119.5 . . ?
C19 C18 H18 119.5 . . ?
C14 C19 C18 119.6(6) . . ?
C14 C19 H19 120.2 . . ?
C18 C19 H19 120.2 . . ?
C21 C20 C25 118.7(5) . . ?
C21 C20 P2 118.0(4) . . ?
C25 C20 P2 122.9(4) . . ?
C22 C21 C20 121.4(5) . . ?
C22 C21 H21 119.3 . . ?
C20 C21 H21 119.3 . . ?
C21 C22 C23 118.8(6) . . ?
C21 C22 H22 120.6 . . ?
C23 C22 H22 120.6 . . ?
C24 C23 C22 120.9(6) . . ?
C24 C23 H23 119.5 . . ?
C22 C23 H23 119.5 . . ?
C23 C24 C25 120.0(6) . . ?
C23 C24 H24 120.0 . . ?
C25 C24 H24 120.0 . . ?
C24 C25 C20 120.2(6) . . ?
C24 C25 H25 119.9 . . ?
C20 C25 H25 119.9 . . ?
C27 C26 C31 117.8(6) . . ?
C27 C26 P2 119.3(4) . . ?
C31 C26 P2 122.3(5) . . ?
C28 C27 C26 122.2(6) . . ?
C28 C27 H27 118.9 . . ?
C26 C27 H27 118.9 . . ?
C27 C28 C29 118.9(7) . . ?
C27 C28 H28 120.5 . . ?
C29 C28 H28 120.5 . . ?
C30 C29 C28 120.3(7) . . ?
C30 C29 H29 119.9 . . ?
C28 C29 H29 119.9 . . ?
C29 C30 C31 120.3(7) . . ?
C29 C30 H30 119.8 . . ?
C31 C30 H30 119.8 . . ?
C30 C31 C26 120.5(7) . . ?
C30 C31 H31 119.8 . . ?
C26 C31 H31 119.8 . . ?
P4 C32 P3 107.4(3) . . ?
P4 C32 H32A 110.2 . . ?
P3 C32 H32A 110.2 . . ?
P4 C32 H32B 110.2 . . ?
P3 C32 H32B 110.2 . . ?
H32A C32 H32B 108.5 . . ?
C38 C33 C34 118.5(5) . . ?
C38 C33 P3 117.9(4) . . ?
C34 C33 P3 123.1(4) . . ?
C35 C34 C33 119.6(5) . . ?
C35 C34 H34 120.2 . . ?
C33 C34 H34 120.2 . . ?
C36 C35 C34 121.3(6) . . ?
C36 C35 H35 119.4 . . ?
C34 C35 H35 119.4 . . ?
C37 C36 C35 119.6(6) . . ?
C37 C36 H36 120.2 . . ?
C35 C36 H36 120.2 . . ?
C36 C37 C38 120.1(6) . . ?
C36 C37 H37 120.0 . . ?
C38 C37 H37 120.0 . . ?
C37 C38 C33 120.9(6) . . ?
C37 C38 H38 119.5 . . ?
C33 C38 H38 119.5 . . ?
C45 C40 C41 118.6(5) . . ?
C45 C40 P3 121.2(4) . . ?
C41 C40 P3 120.1(4) . . ?
C42 C41 C40 121.2(6) . . ?
C42 C41 H41 119.4 . . ?
C40 C41 H41 119.4 . . ?
C41 C42 C43 120.0(6) . . ?
C41 C42 H42 120.0 . . ?
C43 C42 H42 120.0 . . ?
C44 C43 C42 119.2(6) . . ?
C44 C43 H43 120.4 . . ?
C42 C43 H43 120.4 . . ?
C43 C44 C45 121.2(6) . . ?
C43 C44 H44 119.4 . . ?
C45 C44 H44 119.4 . . ?
C44 C45 C40 119.7(6) . . ?
C44 C45 H45 120.2 . . ?
C40 C45 H45 120.2 . . ?
C47 C46 C51 118.5(5) . . ?
C47 C46 P4 122.5(4) . . ?
C51 C46 P4 118.7(4) . . ?
C48 C47 C46 120.8(5) . . ?
C48 C47 H47 119.6 . . ?
C46 C47 H47 119.6 . . ?
C49 C48 C47 119.9(5) . . ?
C49 C48 H48 120.1 . . ?
C47 C48 H48 120.1 . . ?
C48 C49 C50 120.4(5) . . ?
C48 C49 H49 119.8 . . ?
C50 C49 H49 119.8 . . ?
C51 C50 C49 119.4(5) . . ?
C51 C50 H50 120.3 . . ?
C49 C50 H50 120.3 . . ?
C50 C51 C46 121.0(5) . . ?
C50 C51 H51 119.5 . . ?
C46 C51 H51 119.5 . . ?
C57 C52 C53 118.8(5) . . ?
C57 C52 P4 123.7(4) . . ?
C53 C52 P4 117.4(4) . . ?
C52 C53 C54 120.6(5) . . ?
C52 C53 H53 119.7 . . ?
C54 C53 H53 119.7 . . ?
C55 C54 C53 119.3(5) . . ?
C55 C54 H54 120.4 . . ?
C53 C54 H54 120.4 . . ?
C56 C55 C54 120.0(5) . . ?
C56 C55 H55 120.0 . . ?
C54 C55 H55 120.0 . . ?
C55 C56 C57 121.0(6) . . ?
C55 C56 H56 119.5 . . ?
C57 C56 H56 119.5 . . ?
C52 C57 C56 120.2(5) . . ?
C52 C57 H57 119.9 . . ?
C56 C57 H57 119.9 . . ?

loop_
_geom_bond_atom_site_label_1
_geom_bond_atom_site_label_2
_geom_bond_distance
_geom_bond_site_symmetry_2
_geom_bond_publ_flag
Pt1 C1 1.880(7) . ?
Pt1 C2 2.081(6) . ?
Pt1 C3 2.096(6) . ?
Pt1 Rh2 2.7055(4) . ?
Pt1 Rh1 2.7126(4) . ?
Pt1 Pt2 2.9148(3) . ?
Pt2 P2 2.2600(13) . ?
Pt2 P3 2.2821(13) . ?
Pt2 Rh2 2.6336(4) . ?
Pt2 Rh1 2.6657(4) . ?
Rh1 C6 1.899(6) . ?
Rh1 C2 2.091(6) . ?
Rh1 C4 2.102(5) . ?
Rh1 P1 2.2984(14) . ?
Rh1 Rh2 2.7243(6) . ?
Rh2 C5 1.914(6) . ?
Rh2 C3 2.052(6) . ?
Rh2 C4 2.094(5) . ?
Rh2 P4 2.2775(14) . ?
P1 C8 1.831(6) . ?
P1 C7 1.842(5) . ?
P1 C14 1.843(5) . ?
P2 C20 1.826(6) . ?
P2 C26 1.826(6) . ?
P2 C7 1.853(5) . ?
P3 C40 1.818(5) . ?
P3 C33 1.833(6) . ?
P3 C32 1.851(5) . ?
P4 C52 1.827(5) . ?
P4 C46 1.828(5) . ?
P4 C32 1.844(5) . ?
C1 O1 1.121(8) . ?
C2 O2 1.145(7) . ?
C3 O3 1.157(7) . ?
C4 O4 1.153(6) . ?
C5 O5 1.143(7) . ?
C6 O6 1.142(7) . ?
C7 H7A 0.9900 . ?
C7 H7B 0.9900 . ?
C8 C9 1.385(8) . ?
C8 C13 1.395(8) . ?
C9 C10 1.393(8) . ?
C9 H9 0.9500 . ?
C10 C11 1.379(10) . ?
C10 H10 0.9500 . ?
C11 C12 1.370(10) . ?
C11 H11 0.9500 . ?
C12 C13 1.395(9) . ?
C12 H12 0.9500 . ?
C13 H13 0.9500 . ?
C14 C15 1.365(9) . ?
C14 C19 1.395(8) . ?
C15 C16 1.407(8) . ?
C15 H15 0.9500 . ?
C16 C17 1.372(10) . ?
C16 H16 0.9500 . ?
C17 C18 1.373(10) . ?
C17 H17 0.9500 . ?
C18 C19 1.399(8) . ?
C18 H18 0.9500 . ?
C19 H19 0.9500 . ?
C20 C21 1.386(8) . ?
C20 C25 1.397(8) . ?
C21 C22 1.376(8) . ?
C21 H21 0.9500 . ?
C22 C23 1.388(9) . ?
C22 H22 0.9500 . ?
C23 C24 1.372(10) . ?
C23 H23 0.9500 . ?
C24 C25 1.380(9) . ?
C24 H24 0.9500 . ?
C25 H25 0.9500 . ?
C26 C27 1.397(9) . ?
C26 C31 1.398(8) . ?
C27 C28 1.374(9) . ?
C27 H27 0.9500 . ?
C28 C29 1.393(11) . ?
C28 H28 0.9500 . ?
C29 C30 1.381(11) . ?
C29 H29 0.9500 . ?
C30 C31 1.387(10) . ?
C30 H30 0.9500 . ?
C31 H31 0.9500 . ?
C32 H32A 0.9900 . ?
C32 H32B 0.9900 . ?
C33 C38 1.398(8) . ?
C33 C34 1.398(8) . ?
C34 C35 1.381(8) . ?
C34 H34 0.9500 . ?
C35 C36 1.378(9) . ?
C35 H35 0.9500 . ?
C36 C37 1.377(9) . ?
C36 H36 0.9500 . ?
C37 C38 1.379(9) . ?
C37 H37 0.9500 . ?
C38 H38 0.9500 . ?
C40 C45 1.388(8) . ?
C40 C41 1.404(8) . ?
C41 C42 1.361(8) . ?
C41 H41 0.9500 . ?
C42 C43 1.392(9) . ?
C42 H42 0.9500 . ?
C43 C44 1.380(9) . ?
C43 H43 0.9500 . ?
C44 C45 1.383(8) . ?
C44 H44 0.9500 . ?
C45 H45 0.9500 . ?
C46 C47 1.390(7) . ?
C46 C51 1.410(7) . ?
C47 C48 1.388(8) . ?
C47 H47 0.9500 . ?
C48 C49 1.384(8) . ?
C48 H48 0.9500 . ?
C49 C50 1.394(8) . ?
C49 H49 0.9500 . ?
C50 C51 1.379(8) . ?
C50 H50 0.9500 . ?
C51 H51 0.9500 . ?
C52 C57 1.377(7) . ?
C52 C53 1.392(8) . ?
C53 C54 1.397(8) . ?
C53 H53 0.9500 . ?
C54 C55 1.379(8) . ?
C54 H54 0.9500 . ?
C55 C56 1.366(9) . ?
C55 H55 0.9500 . ?
C56 C57 1.383(8) . ?
C56 H56 0.9500 . ?
C57 H57 0.9500 . ?

loop_
_geom_torsion_atom_site_label_1
_geom_torsion_atom_site_label_2
_geom_torsion_atom_site_label_3
_geom_torsion_atom_site_label_4
_geom_torsion
_geom_torsion_site_symmetry_1
_geom_torsion_site_symmetry_2
_geom_torsion_site_symmetry_3
_geom_torsion_site_symmetry_4
_geom_torsion_publ_flag
C1 Pt1 Pt2 P2 -59.9(3) . . . . ?
C2 Pt1 Pt2 P2 40.69(16) . . . . ?
C3 Pt1 Pt2 P2 -156.07(17) . . . . ?
Rh2 Pt1 Pt2 P2 158.73(4) . . . . ?
Rh1 Pt1 Pt2 P2 84.13(4) . . . . ?
C1 Pt1 Pt2 P3 56.0(3) . . . . ?
C2 Pt1 Pt2 P3 156.56(16) . . . . ?
C3 Pt1 Pt2 P3 -40.20(17) . . . . ?
Rh2 Pt1 Pt2 P3 -85.40(4) . . . . ?
Rh1 Pt1 Pt2 P3 -160.00(4) . . . . ?
C1 Pt1 Pt2 Rh2 141.4(3) . . . . ?
C2 Pt1 Pt2 Rh2 -118.03(16) . . . . ?
C3 Pt1 Pt2 Rh2 45.20(16) . . . . ?
Rh1 Pt1 Pt2 Rh2 -74.596(15) . . . . ?
C1 Pt1 Pt2 Rh1 -144.0(3) . . . . ?
C2 Pt1 Pt2 Rh1 -43.44(16) . . . . ?
C3 Pt1 Pt2 Rh1 119.80(16) . . . . ?
Rh2 Pt1 Pt2 Rh1 74.596(15) . . . . ?
P2 Pt2 Rh1 C6 176.3(8) . . . . ?
P3 Pt2 Rh1 C6 -15.8(8) . . . . ?
Rh2 Pt2 Rh1 C6 -1.9(8) . . . . ?
Pt1 Pt2 Rh1 C6 -70.1(8) . . . . ?
P2 Pt2 Rh1 C2 -70.64(17) . . . . ?
P3 Pt2 Rh1 C2 97.28(19) . . . . ?
Rh2 Pt2 Rh1 C2 111.19(17) . . . . ?
Pt1 Pt2 Rh1 C2 43.04(17) . . . . ?
P2 Pt2 Rh1 C4 129.44(16) . . . . ?
P3 Pt2 Rh1 C4 -62.63(17) . . . . ?
Rh2 Pt2 Rh1 C4 -48.73(15) . . . . ?
Pt1 Pt2 Rh1 C4 -116.87(15) . . . . ?
P2 Pt2 Rh1 P1 25.57(5) . . . . ?
P3 Pt2 Rh1 P1 -166.51(9) . . . . ?
Rh2 Pt2 Rh1 P1 -152.60(4) . . . . ?
Pt1 Pt2 Rh1 P1 139.25(4) . . . . ?
P2 Pt2 Rh1 Pt1 -113.68(4) . . . . ?
P3 Pt2 Rh1 Pt1 54.24(9) . . . . ?
Rh2 Pt2 Rh1 Pt1 68.147(13) . . . . ?
P2 Pt2 Rh1 Rh2 178.17(4) . . . . ?
P3 Pt2 Rh1 Rh2 -13.91(9) . . . . ?
Pt1 Pt2 Rh1 Rh2 -68.147(13) . . . . ?
C1 Pt1 Rh1 C6 -63.2(5) . . . . ?
C2 Pt1 Rh1 C6 -76.2(3) . . . . ?
C3 Pt1 Rh1 C6 102.9(2) . . . . ?
Rh2 Pt1 Rh1 C6 101.48(17) . . . . ?
Pt2 Pt1 Rh1 C6 167.91(17) . . . . ?
C1 Pt1 Rh1 C2 13.0(5) . . . . ?
C3 Pt1 Rh1 C2 179.1(3) . . . . ?
Rh2 Pt1 Rh1 C2 177.7(2) . . . . ?
Pt2 Pt1 Rh1 C2 -115.9(2) . . . . ?
C1 Pt1 Rh1 C4 -163.2(5) . . . . ?
C2 Pt1 Rh1 C4 -176.2(3) . . . . ?
C3 Pt1 Rh1 C4 2.9(2) . . . . ?
Rh2 Pt1 Rh1 C4 1.51(16) . . . . ?
Pt2 Pt1 Rh1 C4 67.94(16) . . . . ?
C1 Pt1 Rh1 P1 67.2(4) . . . . ?
C2 Pt1 Rh1 P1 54.2(2) . . . . ?
C3 Pt1 Rh1 P1 -126.70(18) . . . . ?
Rh2 Pt1 Rh1 P1 -128.08(5) . . . . ?
Pt2 Pt1 Rh1 P1 -61.65(5) . . . . ?
C1 Pt1 Rh1 Pt2 128.9(4) . . . . ?
C2 Pt1 Rh1 Pt2 115.9(2) . . . . ?
C3 Pt1 Rh1 Pt2 -65.05(17) . . . . ?
Rh2 Pt1 Rh1 Pt2 -66.430(12) . . . . ?
C1 Pt1 Rh1 Rh2 -164.7(4) . . . . ?
C2 Pt1 Rh1 Rh2 -177.7(2) . . . . ?
C3 Pt1 Rh1 Rh2 1.39(17) . . . . ?
Pt2 Pt1 Rh1 Rh2 66.430(12) . . . . ?
P2 Pt2 Rh2 C5 -1(2) . . . . ?
P3 Pt2 Rh2 C5 179(2) . . . . ?
Rh1 Pt2 Rh2 C5 4(2) . . . . ?
Pt1 Pt2 Rh2 C5 72(2) . . . . ?
P2 Pt2 Rh2 C3 -118.94(19) . . . . ?
P3 Pt2 Rh2 C3 60.72(17) . . . . ?
Rh1 Pt2 Rh2 C3 -113.68(16) . . . . ?
Pt1 Pt2 Rh2 C3 -45.76(16) . . . . ?
P2 Pt2 Rh2 C4 43.52(18) . . . . ?
P3 Pt2 Rh2 C4 -136.82(15) . . . . ?
Rh1 Pt2 Rh2 C4 48.78(15) . . . . ?
Pt1 Pt2 Rh2 C4 116.70(15) . . . . ?
P2 Pt2 Rh2 P4 145.13(11) . . . . ?
P3 Pt2 Rh2 P4 -35.21(5) . . . . ?
Rh1 Pt2 Rh2 P4 150.38(4) . . . . ?
Pt1 Pt2 Rh2 P4 -141.69(4) . . . . ?
P2 Pt2 Rh2 Pt1 -73.18(11) . . . . ?
P3 Pt2 Rh2 Pt1 106.48(3) . . . . ?
Rh1 Pt2 Rh2 Pt1 -67.926(12) . . . . ?
P2 Pt2 Rh2 Rh1 -5.25(11) . . . . ?
P3 Pt2 Rh2 Rh1 174.41(4) . . . . ?
Pt1 Pt2 Rh2 Rh1 67.926(12) . . . . ?
C1 Pt1 Rh2 C5 58.4(5) . . . . ?
C2 Pt1 Rh2 C5 -105.0(3) . . . . ?
C3 Pt1 Rh2 C5 74.9(3) . . . . ?
Rh1 Pt1 Rh2 C5 -106.8(2) . . . . ?
Pt2 Pt1 Rh2 C5 -174.3(2) . . . . ?
C1 Pt1 Rh2 C3 -16.5(5) . . . . ?
C2 Pt1 Rh2 C3 -179.9(3) . . . . ?
Rh1 Pt1 Rh2 C3 178.3(2) . . . . ?
Pt2 Pt1 Rh2 C3 110.8(2) . . . . ?
C1 Pt1 Rh2 C4 163.8(4) . . . . ?
C2 Pt1 Rh2 C4 0.3(2) . . . . ?
C3 Pt1 Rh2 C4 -179.8(3) . . . . ?
Rh1 Pt1 Rh2 C4 -1.52(16) . . . . ?
Pt2 Pt1 Rh2 C4 -69.03(16) . . . . ?
C1 Pt1 Rh2 P4 -69.6(4) . . . . ?
C2 Pt1 Rh2 P4 127.01(18) . . . . ?
C3 Pt1 Rh2 P4 -53.1(2) . . . . ?
Rh1 Pt1 Rh2 P4 125.16(5) . . . . ?
Pt2 Pt1 Rh2 P4 57.66(5) . . . . ?
C1 Pt1 Rh2 Pt2 -127.2(4) . . . . ?
C2 Pt1 Rh2 Pt2 69.35(18) . . . . ?
C3 Pt1 Rh2 Pt2 -110.8(2) . . . . ?
Rh1 Pt1 Rh2 Pt2 67.503(12) . . . . ?
C1 Pt1 Rh2 Rh1 165.3(4) . . . . ?
C2 Pt1 Rh2 Rh1 1.85(18) . . . . ?
C3 Pt1 Rh2 Rh1 -178.3(2) . . . . ?
Pt2 Pt1 Rh2 Rh1 -67.503(12) . . . . ?
C6 Rh1 Rh2 C5 0.0(3) . . . . ?
C2 Rh1 Rh2 C5 100.3(3) . . . . ?
C4 Rh1 Rh2 C5 -76.0(3) . . . . ?
P1 Rh1 Rh2 C5 -137.0(2) . . . . ?
Pt2 Rh1 Rh2 C5 -179.5(2) . . . . ?
Pt1 Rh1 Rh2 C5 102.1(2) . . . . ?
C6 Rh1 Rh2 C3 -103.5(2) . . . . ?
C2 Rh1 Rh2 C3 -3.3(2) . . . . ?
C4 Rh1 Rh2 C3 -179.5(3) . . . . ?
P1 Rh1 Rh2 C3 119.47(18) . . . . ?
Pt2 Rh1 Rh2 C3 76.91(17) . . . . ?
Pt1 Rh1 Rh2 C3 -1.42(17) . . . . ?
C6 Rh1 Rh2 C4 76.0(3) . . . . ?
C2 Rh1 Rh2 C4 176.3(3) . . . . ?
P1 Rh1 Rh2 C4 -61.0(2) . . . . ?
Pt2 Rh1 Rh2 C4 -103.6(2) . . . . ?
Pt1 Rh1 Rh2 C4 178.1(2) . . . . ?
C6 Rh1 Rh2 P4 135.50(18) . . . . ?
C2 Rh1 Rh2 P4 -124.24(18) . . . . ?
C4 Rh1 Rh2 P4 59.5(2) . . . . ?
P1 Rh1 Rh2 P4 -1.51(8) . . . . ?
Pt2 Rh1 Rh2 P4 -44.07(5) . . . . ?
Pt1 Rh1 Rh2 P4 -122.41(5) . . . . ?
C6 Rh1 Rh2 Pt2 179.58(17) . . . . ?
C2 Rh1 Rh2 Pt2 -80.16(17) . . . . ?
C4 Rh1 Rh2 Pt2 103.6(2) . . . . ?
P1 Rh1 Rh2 Pt2 42.56(6) . . . . ?
Pt1 Rh1 Rh2 Pt2 -78.332(11) . . . . ?
C6 Rh1 Rh2 Pt1 -102.09(17) . . . . ?
C2 Rh1 Rh2 Pt1 -1.83(17) . . . . ?
C4 Rh1 Rh2 Pt1 -178.1(2) . . . . ?
P1 Rh1 Rh2 Pt1 120.90(6) . . . . ?
Pt2 Rh1 Rh2 Pt1 78.332(11) . . . . ?
C6 Rh1 P1 C8 -92.8(3) . . . . ?
C2 Rh1 P1 C8 172.7(3) . . . . ?
C4 Rh1 P1 C8 2.9(2) . . . . ?
Pt2 Rh1 P1 C8 81.2(2) . . . . ?
Pt1 Rh1 P1 C8 134.5(2) . . . . ?
Rh2 Rh1 P1 C8 45.9(2) . . . . ?
C6 Rh1 P1 C7 142.7(2) . . . . ?
C2 Rh1 P1 C7 48.3(2) . . . . ?
C4 Rh1 P1 C7 -121.5(2) . . . . ?
Pt2 Rh1 P1 C7 -43.30(18) . . . . ?
Pt1 Rh1 P1 C7 10.1(2) . . . . ?
Rh2 Rh1 P1 C7 -78.55(19) . . . . ?
C6 Rh1 P1 C14 27.1(3) . . . . ?
C2 Rh1 P1 C14 -67.3(3) . . . . ?
C4 Rh1 P1 C14 122.8(3) . . . . ?
Pt2 Rh1 P1 C14 -158.9(2) . . . . ?
Pt1 Rh1 P1 C14 -105.6(2) . . . . ?
Rh2 Rh1 P1 C14 165.8(2) . . . . ?
P3 Pt2 P2 C20 61.2(2) . . . . ?
Rh2 Pt2 P2 C20 -119.2(2) . . . . ?
Rh1 Pt2 P2 C20 -123.9(2) . . . . ?
Pt1 Pt2 P2 C20 177.8(2) . . . . ?
P3 Pt2 P2 C26 -64.4(2) . . . . ?
Rh2 Pt2 P2 C26 115.2(2) . . . . ?
Rh1 Pt2 P2 C26 110.6(2) . . . . ?
Pt1 Pt2 P2 C26 52.2(2) . . . . ?
P3 Pt2 P2 C7 178.36(19) . . . . ?
Rh2 Pt2 P2 C7 -2.0(2) . . . . ?
Rh1 Pt2 P2 C7 -6.67(19) . . . . ?
Pt1 Pt2 P2 C7 -65.04(19) . . . . ?
P2 Pt2 P3 C40 80.9(2) . . . . ?
Rh2 Pt2 P3 C40 -98.98(19) . . . . ?
Rh1 Pt2 P3 C40 -86.7(2) . . . . ?
Pt1 Pt2 P3 C40 -40.83(19) . . . . ?
P2 Pt2 P3 C33 -38.3(2) . . . . ?
Rh2 Pt2 P3 C33 141.9(2) . . . . ?
Rh1 Pt2 P3 C33 154.2(2) . . . . ?
Pt1 Pt2 P3 C33 -160.0(2) . . . . ?
P2 Pt2 P3 C32 -163.15(19) . . . . ?
Rh2 Pt2 P3 C32 16.97(19) . . . . ?
Rh1 Pt2 P3 C32 29.3(2) . . . . ?
Pt1 Pt2 P3 C32 75.11(19) . . . . ?
C5 Rh2 P4 C52 -10.6(3) . . . . ?
C3 Rh2 P4 C52 83.6(3) . . . . ?
C4 Rh2 P4 C52 -108.6(2) . . . . ?
Pt2 Rh2 P4 C52 172.49(19) . . . . ?
Pt1 Rh2 P4 C52 121.64(19) . . . . ?
Rh1 Rh2 P4 C52 -150.48(19) . . . . ?
C5 Rh2 P4 C46 113.1(3) . . . . ?
C3 Rh2 P4 C46 -152.7(3) . . . . ?
C4 Rh2 P4 C46 15.1(2) . . . . ?
Pt2 Rh2 P4 C46 -63.8(2) . . . . ?
Pt1 Rh2 P4 C46 -114.7(2) . . . . ?
Rh1 Rh2 P4 C46 -26.8(2) . . . . ?
C5 Rh2 P4 C32 -129.4(3) . . . . ?
C3 Rh2 P4 C32 -35.2(2) . . . . ?
C4 Rh2 P4 C32 132.6(2) . . . . ?
Pt2 Rh2 P4 C32 53.68(18) . . . . ?
Pt1 Rh2 P4 C32 2.84(19) . . . . ?
Rh1 Rh2 P4 C32 90.71(18) . . . . ?
C2 Pt1 C1 O1 102(23) . . . . ?
C3 Pt1 C1 O1 -75(24) . . . . ?
Rh2 Pt1 C1 O1 -62(24) . . . . ?
Rh1 Pt1 C1 O1 92(23) . . . . ?
Pt2 Pt1 C1 O1 -163(23) . . . . ?
C1 Pt1 C2 O2 2.1(8) . . . . ?
C3 Pt1 C2 O2 173.1(6) . . . . ?
Rh2 Pt1 C2 O2 173.3(7) . . . . ?
Rh1 Pt1 C2 O2 175.4(9) . . . . ?
Pt2 Pt1 C2 O2 -135.8(8) . . . . ?
C1 Pt1 C2 Rh1 -173.3(2) . . . . ?
C3 Pt1 C2 Rh1 -2.3(7) . . . . ?
Rh2 Pt1 C2 Rh1 -2.1(2) . . . . ?
Pt2 Pt1 C2 Rh1 48.78(13) . . . . ?
C6 Rh1 C2 O2 -61.8(8) . . . . ?
C4 Rh1 C2 O2 -165.9(6) . . . . ?
P1 Rh1 C2 O2 41.7(8) . . . . ?
Pt2 Rh1 C2 O2 129.4(8) . . . . ?
Pt1 Rh1 C2 O2 -175.5(9) . . . . ?
Rh2 Rh1 C2 O2 -173.4(7) . . . . ?
C6 Rh1 C2 Pt1 113.8(2) . . . . ?
C4 Rh1 C2 Pt1 9.7(7) . . . . ?
P1 Rh1 C2 Pt1 -142.80(13) . . . . ?
Pt2 Rh1 C2 Pt1 -55.10(15) . . . . ?
Rh2 Rh1 C2 Pt1 2.1(2) . . . . ?
C5 Rh2 C3 O3 63.5(8) . . . . ?
C4 Rh2 C3 O3 -179.6(6) . . . . ?
P4 Rh2 C3 O3 -36.2(8) . . . . ?
Pt2 Rh2 C3 O3 -121.4(8) . . . . ?
Pt1 Rh2 C3 O3 179.8(9) . . . . ?
Rh1 Rh2 C3 O3 -178.6(7) . . . . ?
C5 Rh2 C3 Pt1 -116.3(2) . . . . ?
C4 Rh2 C3 Pt1 0.6(7) . . . . ?
P4 Rh2 C3 Pt1 144.00(13) . . . . ?
Pt2 Rh2 C3 Pt1 58.81(14) . . . . ?
Rh1 Rh2 C3 Pt1 1.6(2) . . . . ?
C1 Pt1 C3 O3 -8.5(8) . . . . ?
C2 Pt1 C3 O3 -179.5(6) . . . . ?
Rh2 Pt1 C3 O3 -179.8(8) . . . . ?
Rh1 Pt1 C3 O3 178.6(7) . . . . ?
Pt2 Pt1 C3 O3 128.8(7) . . . . ?
C1 Pt1 C3 Rh2 171.3(2) . . . . ?
C2 Pt1 C3 Rh2 0.3(7) . . . . ?
Rh1 Pt1 C3 Rh2 -1.6(2) . . . . ?
Pt2 Pt1 C3 Rh2 -51.45(13) . . . . ?
C5 Rh2 C4 O4 -54.7(7) . . . . ?
C3 Rh2 C4 O4 -171.1(6) . . . . ?
P4 Rh2 C4 O4 46.0(7) . . . . ?
Pt2 Rh2 C4 O4 129.2(7) . . . . ?
Pt1 Rh2 C4 O4 -170.6(6) . . . . ?
Rh1 Rh2 C4 O4 -172.4(8) . . . . ?
C5 Rh2 C4 Rh1 117.7(2) . . . . ?
C3 Rh2 C4 Rh1 1.2(7) . . . . ?
P4 Rh2 C4 Rh1 -141.65(11) . . . . ?
Pt2 Rh2 C4 Rh1 -58.40(12) . . . . ?
Pt1 Rh2 C4 Rh1 1.73(18) . . . . ?
C6 Rh1 C4 O4 58.5(7) . . . . ?
C2 Rh1 C4 O4 162.7(6) . . . . ?
P1 Rh1 C4 O4 -45.5(7) . . . . ?
Pt2 Rh1 C4 O4 -130.3(7) . . . . ?
Pt1 Rh1 C4 O4 170.4(7) . . . . ?
Rh2 Rh1 C4 O4 172.1(8) . . . . ?
C6 Rh1 C4 Rh2 -113.6(2) . . . . ?
C2 Rh1 C4 Rh2 -9.5(7) . . . . ?
P1 Rh1 C4 Rh2 142.39(11) . . . . ?
Pt2 Rh1 C4 Rh2 57.55(11) . . . . ?
Pt1 Rh1 C4 Rh2 -1.72(18) . . . . ?
C3 Rh2 C5 O5 -52(19) . . . . ?
C4 Rh2 C5 O5 147(19) . . . . ?
P4 Rh2 C5 O5 45(19) . . . . ?
Pt2 Rh2 C5 O5 -170(17) . . . . ?
Pt1 Rh2 C5 O5 -100(19) . . . . ?
Rh1 Rh2 C5 O5 -165(19) . . . . ?
C2 Rh1 C6 O6 -80(17) . . . . ?
C4 Rh1 C6 O6 79(17) . . . . ?
P1 Rh1 C6 O6 -177(100) . . . . ?
Pt2 Rh1 C6 O6 33(17) . . . . ?
Pt1 Rh1 C6 O6 -32(17) . . . . ?
Rh2 Rh1 C6 O6 32(17) . . . . ?
C8 P1 C7 P2 -82.4(3) . . . . ?
C14 P1 C7 P2 174.9(3) . . . . ?
Rh1 P1 C7 P2 47.8(3) . . . . ?
C20 P2 C7 P1 104.2(3) . . . . ?
C26 P2 C7 P1 -146.5(3) . . . . ?
Pt2 P2 C7 P1 -22.5(3) . . . . ?
C7 P1 C8 C9 0.4(5) . . . . ?
C14 P1 C8 C9 103.6(5) . . . . ?
Rh1 P1 C8 C9 -126.3(4) . . . . ?
C7 P1 C8 C13 -176.6(4) . . . . ?
C14 P1 C8 C13 -73.4(4) . . . . ?
Rh1 P1 C8 C13 56.7(4) . . . . ?
C13 C8 C9 C10 -2.2(8) . . . . ?
P1 C8 C9 C10 -179.1(4) . . . . ?
C8 C9 C10 C11 1.3(8) . . . . ?
C9 C10 C11 C12 0.5(9) . . . . ?
C10 C11 C12 C13 -1.3(9) . . . . ?
C9 C8 C13 C12 1.5(8) . . . . ?
P1 C8 C13 C12 178.6(4) . . . . ?
C11 C12 C13 C8 0.3(9) . . . . ?
C8 P1 C14 C15 -42.0(6) . . . . ?
C7 P1 C14 C15 67.3(6) . . . . ?
Rh1 P1 C14 C15 -171.0(4) . . . . ?
C8 P1 C14 C19 139.1(5) . . . . ?
C7 P1 C14 C19 -111.7(5) . . . . ?
Rh1 P1 C14 C19 10.0(6) . . . . ?
C19 C14 C15 C16 -1.1(10) . . . . ?
P1 C14 C15 C16 179.9(5) . . . . ?
C14 C15 C16 C17 1.2(11) . . . . ?
C15 C16 C17 C18 -1.1(11) . . . . ?
C16 C17 C18 C19 0.9(11) . . . . ?
C15 C14 C19 C18 0.9(9) . . . . ?
P1 C14 C19 C18 179.8(5) . . . . ?
C17 C18 C19 C14 -0.8(10) . . . . ?
C26 P2 C20 C21 135.9(4) . . . . ?
C7 P2 C20 C21 -116.3(4) . . . . ?
Pt2 P2 C20 C21 5.8(5) . . . . ?
C26 P2 C20 C25 -51.8(5) . . . . ?
C7 P2 C20 C25 56.0(5) . . . . ?
Pt2 P2 C20 C25 178.1(4) . . . . ?
C25 C20 C21 C22 -1.0(8) . . . . ?
P2 C20 C21 C22 171.7(4) . . . . ?
C20 C21 C22 C23 0.6(8) . . . . ?
C21 C22 C23 C24 0.4(9) . . . . ?
C22 C23 C24 C25 -1.0(10) . . . . ?
C23 C24 C25 C20 0.6(10) . . . . ?
C21 C20 C25 C24 0.4(9) . . . . ?
P2 C20 C25 C24 -171.9(5) . . . . ?
C20 P2 C26 C27 166.9(4) . . . . ?
C7 P2 C26 C27 60.3(5) . . . . ?
Pt2 P2 C26 C27 -61.2(5) . . . . ?
C20 P2 C26 C31 -22.2(6) . . . . ?
C7 P2 C26 C31 -128.8(5) . . . . ?
Pt2 P2 C26 C31 109.7(5) . . . . ?
C31 C26 C27 C28 0.6(9) . . . . ?
P2 C26 C27 C28 172.0(5) . . . . ?
C26 C27 C28 C29 -1.2(10) . . . . ?
C27 C28 C29 C30 0.5(11) . . . . ?
C28 C29 C30 C31 0.8(12) . . . . ?
C29 C30 C31 C26 -1.5(11) . . . . ?
C27 C26 C31 C30 0.8(9) . . . . ?
P2 C26 C31 C30 -170.3(5) . . . . ?
C52 P4 C32 P3 -176.0(3) . . . . ?
C46 P4 C32 P3 79.8(3) . . . . ?
Rh2 P4 C32 P3 -51.0(3) . . . . ?
C40 P3 C32 P4 139.4(3) . . . . ?
C33 P3 C32 P4 -116.0(3) . . . . ?
Pt2 P3 C32 P4 16.3(3) . . . . ?
C40 P3 C33 C38 -43.1(5) . . . . ?
C32 P3 C33 C38 -148.9(4) . . . . ?
Pt2 P3 C33 C38 83.0(4) . . . . ?
C40 P3 C33 C34 144.9(4) . . . . ?
C32 P3 C33 C34 39.1(5) . . . . ?
Pt2 P3 C33 C34 -89.0(4) . . . . ?
C38 C33 C34 C35 -2.7(8) . . . . ?
P3 C33 C34 C35 169.3(4) . . . . ?
C33 C34 C35 C36 0.6(9) . . . . ?
C34 C35 C36 C37 1.6(9) . . . . ?
C35 C36 C37 C38 -1.6(9) . . . . ?
C36 C37 C38 C33 -0.6(9) . . . . ?
C34 C33 C38 C37 2.7(8) . . . . ?
P3 C33 C38 C37 -169.7(5) . . . . ?
C33 P3 C40 C45 115.7(5) . . . . ?
C32 P3 C40 C45 -135.6(5) . . . . ?
Pt2 P3 C40 C45 -13.8(5) . . . . ?
C33 P3 C40 C41 -62.6(5) . . . . ?
C32 P3 C40 C41 46.1(5) . . . . ?
Pt2 P3 C40 C41 167.9(4) . . . . ?
C45 C40 C41 C42 -0.8(9) . . . . ?
P3 C40 C41 C42 177.6(5) . . . . ?
C40 C41 C42 C43 -1.6(10) . . . . ?
C41 C42 C43 C44 1.7(10) . . . . ?
C42 C43 C44 C45 0.6(10) . . . . ?
C43 C44 C45 C40 -2.9(9) . . . . ?
C41 C40 C45 C44 3.0(9) . . . . ?
P3 C40 C45 C44 -175.4(5) . . . . ?
C52 P4 C46 C47 151.1(4) . . . . ?
C32 P4 C46 C47 -101.6(5) . . . . ?
Rh2 P4 C46 C47 21.1(5) . . . . ?
C52 P4 C46 C51 -35.4(5) . . . . ?
C32 P4 C46 C51 72.0(4) . . . . ?
Rh2 P4 C46 C51 -165.4(3) . . . . ?
C51 C46 C47 C48 -0.3(8) . . . . ?
P4 C46 C47 C48 173.3(4) . . . . ?
C46 C47 C48 C49 -0.4(8) . . . . ?
C47 C48 C49 C50 0.9(9) . . . . ?
C48 C49 C50 C51 -0.7(9) . . . . ?
C49 C50 C51 C46 -0.1(9) . . . . ?
C47 C46 C51 C50 0.5(8) . . . . ?
P4 C46 C51 C50 -173.3(4) . . . . ?
C46 P4 C52 C57 121.2(5) . . . . ?
C32 P4 C52 C57 17.8(5) . . . . ?
Rh2 P4 C52 C57 -104.2(5) . . . . ?
C46 P4 C52 C53 -60.1(5) . . . . ?
C32 P4 C52 C53 -163.6(4) . . . . ?
Rh2 P4 C52 C53 74.4(5) . . . . ?
C57 C52 C53 C54 -3.9(9) . . . . ?
P4 C52 C53 C54 177.3(5) . . . . ?
C52 C53 C54 C55 0.9(9) . . . . ?
C53 C54 C55 C56 2.4(10) . . . . ?
C54 C55 C56 C57 -2.6(10) . . . . ?
C53 C52 C57 C56 3.7(9) . . . . ?
P4 C52 C57 C56 -177.7(5) . . . . ?
C55 C56 C57 C52 -0.5(10) . . . . ?
